data_7704120
loop_
_publ_author_name
'Lambic, Nikola S.'
'Sommer, Roger D.'
'Ison, Elon A.'

_publ_section_title
;
 Synthesis and reactivity of nitridorhenium complexes incorporating the
 mercaptoethylsulfide (SSS) ligand.
;
_journal_issue 18
_journal_name_full 'Dalton transactions (Cambridge, England : 2003)'
_journal_page_first 6127
_journal_page_last 6134
_journal_paper_doi 10.1039/d0dt00631a
_journal_volume 49
_journal_year 2020
_chemical_formula_moiety 'C41 H38 N P Re S3, B F4, CH2 Cl2'
_chemical_formula_sum 'C42 H40 B Cl2 F4 N P Re S3'
_chemical_formula_weight 1029.81
_space_group_crystal_system triclinic
_space_group_IT_number 2
_space_group_name_Hall '-P 1'
_space_group_name_H-M_alt 'P -1'
_atom_sites_solution_hydrogens geom
_atom_sites_solution_primary dual
_atom_sites_solution_secondary difmap
_audit_update_record
;
2020-04-16 deposited with the CCDC.	2020-04-17 downloaded from the CCDC.
;
_cell_angle_alpha 107.5950(10)
_cell_angle_beta 99.1840(10)
_cell_angle_gamma 111.4420(10)
_cell_formula_units_Z 2
_cell_length_a 13.1433(3)
_cell_length_b 13.2755(3)
_cell_length_c 14.1699(3)
_cell_measurement_reflns_used 9495
_cell_measurement_temperature 100.(2)
_cell_measurement_theta_max 32.6239
_cell_measurement_theta_min 2.3399
_cell_volume 2089.51(9)
_computing_molecular_graphics 'shelXle (C.B. Huebschle, rev 958)'
_computing_structure_refinement 'SHELXL-2018/3 (Sheldrick, 2018)'
_computing_structure_solution 'SHELXT 2014/5 (Sheldrick, 2014)'
_diffrn_ambient_temperature 100.(2)
_diffrn_detector_area_resol_mean 8.333
_diffrn_measured_fraction_theta_full 0.996
_diffrn_measured_fraction_theta_max 0.996
_diffrn_measurement_device_type 'Bruker-Nonius X8 Kappa APEX II'
_diffrn_measurement_method 'phi and omega scans'
_diffrn_radiation_monochromator graphite
_diffrn_radiation_type MoK\a
_diffrn_radiation_wavelength 0.71073
_diffrn_reflns_av_R_equivalents 0.0490
_diffrn_reflns_av_unetI/netI 0.0347
_diffrn_reflns_limit_h_max 19
_diffrn_reflns_limit_h_min -19
_diffrn_reflns_limit_k_max 20
_diffrn_reflns_limit_k_min -20
_diffrn_reflns_limit_l_max 21
_diffrn_reflns_limit_l_min -21
_diffrn_reflns_number 115353
_diffrn_reflns_theta_full 32.79
_diffrn_reflns_theta_max 32.79
_diffrn_reflns_theta_min 1.58
_diffrn_source 'fine-focus sealed tube'
_exptl_absorpt_coefficient_mu 3.274
_exptl_absorpt_correction_T_max 0.78
_exptl_absorpt_correction_T_min 0.62
_exptl_absorpt_correction_type numerical
_exptl_absorpt_process_details
;
SADABS-2016/2 - Bruker AXS area detector scaling and absorption correction
Mu calculated
;
_exptl_crystal_colour orange
_exptl_crystal_density_diffrn 1.637
_exptl_crystal_density_method 'not measured'
_exptl_crystal_description plate
_exptl_crystal_F_000 1024
_exptl_crystal_size_max 0.268
_exptl_crystal_size_mid 0.132
_exptl_crystal_size_min 0.078
_refine_diff_density_max 1.847
_refine_diff_density_min -2.263
_refine_ls_extinction_method none
_refine_ls_goodness_of_fit_ref 1.045
_refine_ls_hydrogen_treatment constr
_refine_ls_matrix_type full
_refine_ls_number_parameters 562
_refine_ls_number_reflns 15399
_refine_ls_number_restraints 180
_refine_ls_restrained_S_all 1.048
_refine_ls_R_factor_all 0.0431
_refine_ls_R_factor_gt 0.0345
_refine_ls_shift/su_max 0.002
_refine_ls_shift/su_mean 0.000
_refine_ls_structure_factor_coef Fsqd
_refine_ls_weighting_details 'w=1/[\s^2^(Fo^2^)+(0.0487P)^2^+4.1012P] where P=(Fo^2^+2Fc^2^)/3'
_refine_ls_weighting_scheme calc
_refine_ls_wR_factor_gt 0.0886
_refine_ls_wR_factor_ref 0.0930
_reflns_number_gt 13523
_reflns_number_total 15399
_reflns_threshold_expression 'I > 2\s(I)'
_cod_data_source_file d0dt00631a2.cif
_cod_data_source_block rds452
_cod_depositor_comments 'Adding full bibliography for 7704118--7704120.cif.'
_cod_original_cell_volume 2089.51(8)
_cod_database_code 7704120

loop_
_space_group_symop_operation_xyz
'x, y, z'
'-x, -y, -z'

loop_
_atom_site_type_symbol
_atom_site_label
_atom_site_fract_x
_atom_site_fract_y
_atom_site_fract_z
_atom_site_U_iso_or_equiv
_atom_site_adp_type
_atom_site_calc_flag
_atom_site_refinement_flags_adp
_atom_site_refinement_flags_occupancy
_atom_site_refinement_flags_posn
_atom_site_occupancy
_atom_site_disorder_assembly
_atom_site_disorder_group
Re Re1 0.48759(2) 0.18321(2) 0.26191(2) 0.01466(3) Uani d . . . 1 . .
S S1 0.33531(7) -0.00145(7) 0.22693(7) 0.02290(14) Uani d . . . 1 . .
S S2 0.40721(7) 0.25595(7) 0.38241(6) 0.01966(13) Uani d . . . 1 . .
S S3 0.43833(9) 0.12007(7) 0.08396(6) 0.02737(17) Uani d . . . 1 . .
P P1 0.56452(7) 0.37740(7) 0.25642(6) 0.01749(13) Uani d . . . 1 . .
N N1 0.6073(2) 0.1726(2) 0.3154(2) 0.0180(4) Uani d . . . 1 . .
C C1 0.2521(3) -0.0567(3) 0.0910(3) 0.0363(8) Uani d . . . 1 . .
H H1A 0.200949 -0.141853 0.06525 0.044 Uiso calc U . R 1 . .
H H1B 0.204312 -0.015031 0.083504 0.044 Uiso calc U . R 1 . .
C C2 0.3352(4) -0.0355(3) 0.0303(3) 0.0360(9) Uani d . . . 1 . .
H H2A 0.292944 -0.059202 -0.043137 0.043 Uiso calc U . R 1 . .
H H2B 0.376817 -0.084087 0.032213 0.043 Uiso calc U . R 1 . .
C C3 0.2374(3) 0.0282(3) 0.2954(3) 0.0306(7) Uani d . . . 1 . .
H H3A 0.186571 0.050014 0.254796 0.037 Uiso calc U . R 1 . .
H H3B 0.188983 -0.042785 0.305131 0.037 Uiso calc U . R 1 . .
C C4 0.3080(3) 0.1282(3) 0.3996(3) 0.0274(7) Uani d . . . 1 . .
H H4A 0.352118 0.102614 0.442653 0.033 Uiso calc U . R 1 . .
H H4B 0.256555 0.150425 0.436278 0.033 Uiso calc U . R 1 . .
C C5 0.7018(3) 0.1479(3) 0.3566(2) 0.0185(5) Uani d . . . 1 . .
C C6 0.6591(3) 0.0135(3) 0.3053(2) 0.0230(6) Uani d . . . 1 . .
C C7 0.5918(4) -0.0496(3) 0.2025(3) 0.0335(8) Uani d . . . 1 . .
H H7 0.572863 -0.009377 0.162599 0.04 Uiso calc U . R 1 . .
C C8 0.5517(5) -0.1707(4) 0.1568(3) 0.0486(13) Uani d . . . 1 . .
H H8 0.505932 -0.212944 0.086085 0.058 Uiso calc U . R 1 . .
C C9 0.5788(5) -0.2301(4) 0.2152(3) 0.0507(13) Uani d . . . 1 . .
H H9 0.549787 -0.313302 0.184926 0.061 Uiso calc U . R 1 . .
C C10 0.6476(4) -0.1681(3) 0.3165(3) 0.0388(10) Uani d . . . 1 . .
H H10 0.66721 -0.208668 0.355808 0.047 Uiso calc U . R 1 . .
C C11 0.6889(3) -0.0463(3) 0.3624(3) 0.0280(7) Uani d . . . 1 . .
H H11 0.737162 -0.004051 0.432338 0.034 Uiso calc U . R 1 . .
C C12 0.7234(3) 0.1860(3) 0.4741(2) 0.0193(5) Uani d . . . 1 . .
C C13 0.6292(3) 0.1486(3) 0.5104(3) 0.0229(6) Uani d . . . 1 . .
H H13 0.553792 0.106751 0.462858 0.027 Uiso calc U . R 1 . .
C C14 0.6447(3) 0.1720(3) 0.6157(3) 0.0289(7) Uani d . . . 1 . .
H H14 0.580334 0.145281 0.639614 0.035 Uiso calc U . R 1 . .
C C15 0.7549(4) 0.2348(3) 0.6856(3) 0.0334(8) Uani d . . . 1 . .
H H15 0.765625 0.252342 0.757662 0.04 Uiso calc U . R 1 . .
C C16 0.8488(4) 0.2717(3) 0.6507(3) 0.0355(8) Uani d . . . 1 . .
H H16 0.924044 0.314125 0.698622 0.043 Uiso calc U . R 1 . .
C C17 0.8328(3) 0.2464(3) 0.5440(3) 0.0273(6) Uani d . . . 1 . .
H H17 0.897467 0.270881 0.519838 0.033 Uiso calc U . R 1 . .
C C18 0.8035(3) 0.2178(3) 0.3258(3) 0.0237(6) Uani d . . . 1 . .
C C19 0.8503(3) 0.3411(4) 0.3679(4) 0.0366(9) Uani d . . . 1 . .
H H19 0.823788 0.379676 0.41937 0.044 Uiso calc U . R 1 . .
C C20 0.9351(4) 0.4072(5) 0.3350(5) 0.0515(14) Uani d . . . 1 . .
H H20 0.966643 0.49068 0.364572 0.062 Uiso calc U . R 1 . .
C C21 0.9738(4) 0.3521(6) 0.2594(5) 0.0555(15) Uani d . . . 1 . .
H H21 1.029928 0.397478 0.235377 0.067 Uiso calc U . R 1 . .
C C22 0.9310(4) 0.2319(6) 0.2191(3) 0.0489(13) Uani d . . . 1 . .
H H22 0.959289 0.194399 0.168615 0.059 Uiso calc U . R 1 . .
C C23 0.8448(3) 0.1630(4) 0.2521(3) 0.0315(8) Uani d . . . 1 . .
H H23 0.815505 0.079773 0.224012 0.038 Uiso calc U . R 1 . .
C C24 0.6822(3) 0.4962(3) 0.3682(3) 0.0212(5) Uani d . . . 1 . .
C C25 0.6879(3) 0.5002(3) 0.4683(3) 0.0245(6) Uani d . . . 1 . .
H H25 0.632123 0.438281 0.478736 0.029 Uiso calc U . R 1 . .
C C26 0.7751(3) 0.5948(3) 0.5529(3) 0.0333(8) Uani d . . . 1 . .
H H26 0.779085 0.596978 0.621026 0.04 Uiso calc U . R 1 . .
C C27 0.8564(3) 0.6861(4) 0.5386(4) 0.0401(10) Uani d . . . 1 . .
H H27 0.916201 0.750355 0.596738 0.048 Uiso calc U . R 1 . .
C C28 0.8499(3) 0.6831(4) 0.4404(4) 0.0397(10) Uani d . . . 1 . .
H H28 0.904656 0.746496 0.430819 0.048 Uiso calc U . R 1 . .
C C29 0.7643(3) 0.5885(3) 0.3545(3) 0.0298(7) Uani d . . . 1 . .
H H29 0.761692 0.58663 0.28654 0.036 Uiso calc U . R 1 . .
C C30 0.6189(3) 0.3858(3) 0.1481(3) 0.0249(6) Uani d . . . 1 . .
C C31 0.6964(4) 0.3392(4) 0.1292(3) 0.0354(9) Uani d . . . 1 . .
H H31 0.712192 0.295673 0.167021 0.042 Uiso calc U . R 1 . .
C C32 0.7505(5) 0.3563(4) 0.0551(4) 0.0510(13) Uani d . . . 1 . .
H H32 0.803962 0.325303 0.04254 0.061 Uiso calc U . R 1 . .
C C33 0.7261(5) 0.4194(5) -0.0010(4) 0.0575(15) Uani d . . . 1 . .
H H33 0.762966 0.430921 -0.051945 0.069 Uiso calc U . R 1 . .
C C34 0.6490(4) 0.4651(4) 0.0172(4) 0.0415(10) Uani d . . . 1 . .
H H34 0.63228 0.507171 -0.021752 0.05 Uiso calc U . R 1 . .
C C35 0.5957(3) 0.4497(3) 0.0921(3) 0.0287(7) Uani d . . . 1 . .
H H35 0.543686 0.482521 0.105449 0.034 Uiso calc U . R 1 . .
C C36 0.4518(3) 0.4253(3) 0.2453(2) 0.0198(5) Uani d . . . 1 . .
C C37 0.3496(3) 0.3558(3) 0.1625(3) 0.0240(6) Uani d . . . 1 . .
H H37 0.33943 0.283794 0.11233 0.029 Uiso calc U . R 1 . .
C C38 0.2633(3) 0.3922(3) 0.1540(3) 0.0276(7) Uani d . . . 1 . .
H H38 0.194112 0.34502 0.097935 0.033 Uiso calc U . R 1 . .
C C39 0.2777(3) 0.4973(3) 0.2273(3) 0.0280(7) Uani d . . . 1 . .
H H39 0.219043 0.522684 0.220605 0.034 Uiso calc U . R 1 . .
C C40 0.3772(3) 0.5646(3) 0.3097(3) 0.0289(7) Uani d . . . 1 . .
H H40 0.386251 0.635724 0.360388 0.035 Uiso calc U . R 1 . .
C C41 0.4646(3) 0.5295(3) 0.3193(3) 0.0244(6) Uani d . . . 1 . .
H H41 0.532923 0.576625 0.376359 0.029 Uiso calc U . R 1 . .
F F1 1.0326(5) 0.5165(6) 0.0909(5) 0.0543(14) Uani d . P D 0.5 . .
F F2 1.0849(4) 0.7042(4) 0.0919(4) 0.0408(12) Uani d . P D 0.5 . .
F F3 0.9280(5) 0.6139(6) 0.1258(5) 0.0561(15) Uani d . P D 0.5 . .
F F4 0.9463(5) 0.5514(8) -0.0387(5) 0.071(2) Uani d . P D 0.5 . .
B B1 1.0009(7) 0.5966(8) 0.0672(6) 0.041(2) Uani d . P D 0.5 . .
F F5 0.1318(6) 0.0417(8) -0.0530(5) 0.075(2) Uani d . P D 0.5 . .
F F6 0.0178(6) 0.1366(7) -0.0281(6) 0.0707(19) Uani d . P D 0.5 . .
F F7 -0.0551(4) -0.0533(4) -0.0831(4) 0.1020(15) Uani d . . D 1 . .
B B2 0.0379(7) 0.0435(8) -0.0212(6) 0.040(2) Uani d . P D 0.5 . .
Cl Cl1S 0.9873(3) -0.0267(3) 0.3791(4) 0.1194(13) Uani d U P D 0.7 A -1
Cl Cl2S 0.8753(4) -0.2437(3) 0.2029(4) 0.1229(14) Uani d U P D 0.7 A -1
C C1S 0.9113(13) -0.1001(9) 0.2366(10) 0.135(6) Uani d U P D 0.7 A -1
H H1SA 0.841837 -0.087554 0.220805 0.162 Uiso calc U P R 0.7 A -1
H H1SB 0.962159 -0.067761 0.197981 0.162 Uiso calc U P R 0.7 A -1
Cl Cl1T 0.8108(17) -0.1666(19) 0.1115(17) 0.124(6) Uani d U P D 0.13 B -2
Cl Cl2T 0.9648(16) -0.1737(15) 0.2659(14) 0.124(6) Uani d U P D 0.13 B -2
C C1T 0.958(2) -0.122(5) 0.169(4) 0.124(6) Uani d U P D 0.13 B -2
H H1TA 0.991567 -0.154918 0.117457 0.149 Uiso calc U P R 0.13 B -2
H H1TB 1.000723 -0.0348 0.198685 0.149 Uiso calc U P R 0.13 B -2
Cl Cl1U 0.9435(10) -0.0800(14) 0.2907(10) 0.091(3) Uani d U P D 0.17 C -3
Cl Cl2U 0.7766(10) -0.1673(17) 0.1012(11) 0.091(3) Uani d U P D 0.17 C -3
C C1U 0.918(2) -0.131(5) 0.1544(15) 0.091(3) Uani d U P D 0.17 C -3
H H1UA 0.968106 -0.069275 0.135437 0.109 Uiso calc U P R 0.17 C -3
H H1UB 0.932854 -0.201137 0.129276 0.109 Uiso calc U P R 0.17 C -3

loop_
_atom_site_aniso_label
_atom_site_aniso_U_11
_atom_site_aniso_U_22
_atom_site_aniso_U_33
_atom_site_aniso_U_12
_atom_site_aniso_U_13
_atom_site_aniso_U_23
Re1 0.02043(6) 0.01293(5) 0.01493(5) 0.00890(4) 0.00675(4) 0.00837(4)
S1 0.0211(3) 0.0158(3) 0.0300(4) 0.0066(3) 0.0043(3) 0.0103(3)
S2 0.0231(3) 0.0208(3) 0.0204(3) 0.0115(3) 0.0109(3) 0.0105(3)
S3 0.0493(5) 0.0239(4) 0.0155(3) 0.0222(4) 0.0093(3) 0.0090(3)
P1 0.0256(4) 0.0148(3) 0.0202(3) 0.0120(3) 0.0115(3) 0.0112(3)
N1 0.0232(12) 0.0144(10) 0.0230(11) 0.0100(9) 0.0101(9) 0.0118(9)
C1 0.0332(19) 0.0271(17) 0.0331(18) 0.0114(15) -0.0068(15) 0.0030(14)
C2 0.053(2) 0.0247(17) 0.0202(15) 0.0192(17) -0.0024(15) -0.0003(13)
C3 0.0220(15) 0.0282(17) 0.047(2) 0.0111(13) 0.0144(14) 0.0194(16)
C4 0.0273(16) 0.0309(17) 0.0367(17) 0.0149(14) 0.0177(14) 0.0228(15)
C5 0.0243(14) 0.0200(13) 0.0237(13) 0.0155(11) 0.0124(11) 0.0149(11)
C6 0.0397(18) 0.0225(14) 0.0235(14) 0.0221(14) 0.0186(13) 0.0155(12)
C7 0.068(3) 0.0243(16) 0.0221(15) 0.0295(18) 0.0173(16) 0.0137(13)
C8 0.104(4) 0.0273(19) 0.0215(16) 0.036(2) 0.018(2) 0.0099(14)
C9 0.112(4) 0.0261(18) 0.0269(18) 0.040(2) 0.023(2) 0.0134(15)
C10 0.079(3) 0.0290(18) 0.0294(17) 0.036(2) 0.0229(19) 0.0194(15)
C11 0.049(2) 0.0270(16) 0.0260(15) 0.0268(16) 0.0185(15) 0.0171(13)
C12 0.0260(14) 0.0168(12) 0.0241(13) 0.0140(11) 0.0109(11) 0.0121(11)
C13 0.0295(15) 0.0251(15) 0.0275(15) 0.0183(13) 0.0144(12) 0.0169(12)
C14 0.046(2) 0.0292(16) 0.0315(16) 0.0261(16) 0.0225(15) 0.0204(14)
C15 0.058(2) 0.0252(16) 0.0231(15) 0.0234(17) 0.0140(16) 0.0104(13)
C16 0.042(2) 0.0252(17) 0.0295(17) 0.0100(16) 0.0039(15) 0.0083(14)
C17 0.0284(16) 0.0209(14) 0.0295(16) 0.0075(13) 0.0074(13) 0.0108(13)
C18 0.0214(14) 0.0342(17) 0.0327(16) 0.0182(13) 0.0140(12) 0.0251(14)
C19 0.0277(17) 0.0364(19) 0.070(3) 0.0201(16) 0.0251(18) 0.040(2)
C20 0.0287(19) 0.058(3) 0.101(4) 0.023(2) 0.029(2) 0.066(3)
C21 0.029(2) 0.094(4) 0.076(3) 0.026(2) 0.026(2) 0.071(3)
C22 0.030(2) 0.100(4) 0.034(2) 0.033(2) 0.0189(17) 0.040(2)
C23 0.0253(16) 0.056(2) 0.0239(15) 0.0219(16) 0.0113(13) 0.0215(16)
C24 0.0232(14) 0.0169(13) 0.0289(15) 0.0110(11) 0.0101(12) 0.0120(11)
C25 0.0232(14) 0.0212(14) 0.0266(15) 0.0076(12) 0.0058(12) 0.0098(12)
C26 0.0293(17) 0.0292(17) 0.0337(18) 0.0082(14) 0.0005(14) 0.0127(15)
C27 0.0272(18) 0.0275(18) 0.052(2) 0.0028(15) -0.0060(16) 0.0189(17)
C28 0.0223(16) 0.0315(19) 0.063(3) 0.0032(14) 0.0039(17) 0.0317(19)
C29 0.0245(15) 0.0272(16) 0.0430(19) 0.0086(13) 0.0106(14) 0.0240(15)
C30 0.0408(18) 0.0221(14) 0.0278(15) 0.0198(14) 0.0204(14) 0.0181(12)
C31 0.061(3) 0.0377(19) 0.046(2) 0.0374(19) 0.040(2) 0.0341(18)
C32 0.086(4) 0.060(3) 0.067(3) 0.058(3) 0.063(3) 0.051(3)
C33 0.099(4) 0.072(3) 0.070(3) 0.063(3) 0.069(3) 0.061(3)
C34 0.069(3) 0.042(2) 0.050(2) 0.037(2) 0.039(2) 0.038(2)
C35 0.047(2) 0.0277(16) 0.0321(17) 0.0248(16) 0.0237(15) 0.0222(14)
C36 0.0299(15) 0.0189(13) 0.0218(13) 0.0156(12) 0.0124(11) 0.0141(11)
C37 0.0303(16) 0.0242(15) 0.0253(14) 0.0163(13) 0.0103(12) 0.0134(12)
C38 0.0304(17) 0.0310(17) 0.0329(17) 0.0174(14) 0.0121(14) 0.0215(14)
C39 0.0342(17) 0.0338(17) 0.0382(18) 0.0236(15) 0.0209(15) 0.0270(15)
C40 0.0418(19) 0.0271(16) 0.0336(17) 0.0249(15) 0.0189(15) 0.0163(14)
C41 0.0346(17) 0.0208(14) 0.0271(15) 0.0173(13) 0.0140(13) 0.0128(12)
F1 0.053(4) 0.061(4) 0.059(4) 0.029(3) 0.024(3) 0.030(3)
F2 0.036(2) 0.028(2) 0.035(2) -0.0104(19) 0.0135(19) 0.0110(19)
F3 0.039(3) 0.057(4) 0.060(4) 0.017(3) 0.017(3) 0.010(3)
F4 0.034(3) 0.114(6) 0.041(3) 0.008(3) 0.001(2) 0.035(4)
B1 0.026(4) 0.054(6) 0.040(5) 0.014(4) 0.008(4) 0.020(4)
F5 0.080(5) 0.144(7) 0.055(4) 0.090(5) 0.032(3) 0.050(4)
F6 0.056(4) 0.074(5) 0.097(5) 0.042(4) 0.019(4) 0.039(4)
F7 0.096(3) 0.107(4) 0.124(4) 0.071(3) 0.037(3) 0.037(3)
B2 0.037(5) 0.050(6) 0.036(4) 0.029(4) 0.006(4) 0.011(4)
Cl1S 0.089(2) 0.093(2) 0.181(4) 0.0266(18) 0.066(3) 0.063(3)
Cl2S 0.178(4) 0.106(3) 0.153(3) 0.091(3) 0.100(3) 0.077(3)
C1S 0.101(9) 0.068(7) 0.172(13) 0.004(6) -0.056(9) 0.055(8)
Cl1T 0.091(8) 0.070(6) 0.109(8) 0.000(6) 0.001(7) -0.036(6)
Cl2T 0.091(8) 0.070(6) 0.109(8) 0.000(6) 0.001(7) -0.036(6)
C1T 0.091(8) 0.070(6) 0.109(8) 0.000(6) 0.001(7) -0.036(6)
Cl1U 0.058(4) 0.120(7) 0.079(5) 0.045(5) 0.025(4) 0.010(5)
Cl2U 0.058(4) 0.120(7) 0.079(5) 0.045(5) 0.025(4) 0.010(5)
C1U 0.058(4) 0.120(7) 0.079(5) 0.045(5) 0.025(4) 0.010(5)

loop_
_atom_type_symbol
_atom_type_description
_atom_type_scat_dispersion_real
_atom_type_scat_dispersion_imag
_atom_type_scat_source
C C 0.0033 0.0016 'International Tables Vol C Tables 4.2.6.8 and 6.1.1.4'
H H 0.0000 0.0000 'International Tables Vol C Tables 4.2.6.8 and 6.1.1.4'
B B 0.0013 0.0007 'International Tables Vol C Tables 4.2.6.8 and 6.1.1.4'
Cl Cl 0.1484 0.1585 'International Tables Vol C Tables 4.2.6.8 and 6.1.1.4'
F F 0.0171 0.0103 'International Tables Vol C Tables 4.2.6.8 and 6.1.1.4'
N N 0.0061 0.0033 'International Tables Vol C Tables 4.2.6.8 and 6.1.1.4'
P P 0.1023 0.0942 'International Tables Vol C Tables 4.2.6.8 and 6.1.1.4'
Re Re -1.0185 7.2310 'International Tables Vol C Tables 4.2.6.8 and 6.1.1.4'
S S 0.1246 0.1234 'International Tables Vol C Tables 4.2.6.8 and 6.1.1.4'

loop_
_geom_angle_atom_site_label_1
_geom_angle_atom_site_label_2
_geom_angle_atom_site_label_3
_geom_angle_site_symmetry_1
_geom_angle_site_symmetry_3
_geom_angle
_geom_angle_publ_flag
N1 Re1 S3 . . 113.53(9) ?
N1 Re1 S2 . . 113.46(9) ?
S3 Re1 S2 . . 133.01(3) ?
N1 Re1 S1 . . 103.80(8) ?
S3 Re1 S1 . . 84.14(3) ?
S2 Re1 S1 . . 84.40(3) ?
N1 Re1 P1 . . 103.34(8) ?
S3 Re1 P1 . . 83.38(3) ?
S2 Re1 P1 . . 86.61(3) ?
S1 Re1 P1 . . 152.79(3) ?
C3 S1 C1 . . 102.56(19) ?
C3 S1 Re1 . . 106.91(12) ?
C1 S1 Re1 . . 105.89(14) ?
C4 S2 Re1 . . 105.97(12) ?
C2 S3 Re1 . . 107.00(13) ?
C30 P1 C36 . . 105.85(14) ?
C30 P1 C24 . . 103.13(16) ?
C36 P1 C24 . . 105.05(14) ?
C30 P1 Re1 . . 115.13(10) ?
C36 P1 Re1 . . 109.30(10) ?
C24 P1 Re1 . . 117.34(10) ?
C5 N1 Re1 . . 173.0(2) ?
C2 C1 S1 . . 107.5(3) ?
C2 C1 H1A . . 110.2 ?
S1 C1 H1A . . 110.2 ?
C2 C1 H1B . . 110.2 ?
S1 C1 H1B . . 110.2 ?
H1A C1 H1B . . 108.5 ?
C1 C2 S3 . . 110.8(3) ?
C1 C2 H2A . . 109.5 ?
S3 C2 H2A . . 109.5 ?
C1 C2 H2B . . 109.5 ?
S3 C2 H2B . . 109.5 ?
H2A C2 H2B . . 108.1 ?
C4 C3 S1 . . 108.0(2) ?
C4 C3 H3A . . 110.1 ?
S1 C3 H3A . . 110.1 ?
C4 C3 H3B . . 110.1 ?
S1 C3 H3B . . 110.1 ?
H3A C3 H3B . . 108.4 ?
C3 C4 S2 . . 110.3(2) ?
C3 C4 H4A . . 109.6 ?
S2 C4 H4A . . 109.6 ?
C3 C4 H4B . . 109.6 ?
S2 C4 H4B . . 109.6 ?
H4A C4 H4B . . 108.1 ?
N1 C5 C12 . . 107.6(2) ?
N1 C5 C18 . . 105.2(2) ?
C12 C5 C18 . . 114.0(3) ?
N1 C5 C6 . . 106.5(3) ?
C12 C5 C6 . . 109.6(2) ?
C18 C5 C6 . . 113.4(2) ?
C7 C6 C11 . . 118.9(3) ?
C7 C6 C5 . . 121.0(3) ?
C11 C6 C5 . . 120.1(3) ?
C6 C7 C8 . . 121.0(3) ?
C6 C7 H7 . . 119.5 ?
C8 C7 H7 . . 119.5 ?
C7 C8 C9 . . 119.7(4) ?
C7 C8 H8 . . 120.2 ?
C9 C8 H8 . . 120.2 ?
C10 C9 C8 . . 119.8(4) ?
C10 C9 H9 . . 120.1 ?
C8 C9 H9 . . 120.1 ?
C9 C10 C11 . . 120.6(3) ?
C9 C10 H10 . . 119.7 ?
C11 C10 H10 . . 119.7 ?
C10 C11 C6 . . 119.9(3) ?
C10 C11 H11 . . 120.1 ?
C6 C11 H11 . . 120.1 ?
C17 C12 C13 . . 119.3(3) ?
C17 C12 C5 . . 122.3(3) ?
C13 C12 C5 . . 118.2(3) ?
C14 C13 C12 . . 120.6(3) ?
C14 C13 H13 . . 119.7 ?
C12 C13 H13 . . 119.7 ?
C15 C14 C13 . . 119.8(3) ?
C15 C14 H14 . . 120.1 ?
C13 C14 H14 . . 120.1 ?
C16 C15 C14 . . 120.2(3) ?
C16 C15 H15 . . 119.9 ?
C14 C15 H15 . . 119.9 ?
C15 C16 C17 . . 119.8(4) ?
C15 C16 H16 . . 120.1 ?
C17 C16 H16 . . 120.1 ?
C12 C17 C16 . . 120.3(3) ?
C12 C17 H17 . . 119.9 ?
C16 C17 H17 . . 119.9 ?
C23 C18 C19 . . 118.9(3) ?
C23 C18 C5 . . 122.2(3) ?
C19 C18 C5 . . 118.7(3) ?
C20 C19 C18 . . 120.7(4) ?
C20 C19 H19 . . 119.7 ?
C18 C19 H19 . . 119.7 ?
C21 C20 C19 . . 120.2(5) ?
C21 C20 H20 . . 119.9 ?
C19 C20 H20 . . 119.9 ?
C22 C21 C20 . . 120.0(4) ?
C22 C21 H21 . . 120.0 ?
C20 C21 H21 . . 120.0 ?
C21 C22 C23 . . 120.5(4) ?
C21 C22 H22 . . 119.7 ?
C23 C22 H22 . . 119.7 ?
C18 C23 C22 . . 119.7(4) ?
C18 C23 H23 . . 120.2 ?
C22 C23 H23 . . 120.2 ?
C25 C24 C29 . . 119.2(3) ?
C25 C24 P1 . . 120.9(2) ?
C29 C24 P1 . . 119.7(3) ?
C26 C25 C24 . . 119.9(3) ?
C26 C25 H25 . . 120.0 ?
C24 C25 H25 . . 120.0 ?
C27 C26 C25 . . 120.5(4) ?
C27 C26 H26 . . 119.7 ?
C25 C26 H26 . . 119.7 ?
C28 C27 C26 . . 119.6(4) ?
C28 C27 H27 . . 120.2 ?
C26 C27 H27 . . 120.2 ?
C27 C28 C29 . . 120.9(3) ?
C27 C28 H28 . . 119.6 ?
C29 C28 H28 . . 119.6 ?
C28 C29 C24 . . 119.8(4) ?
C28 C29 H29 . . 120.1 ?
C24 C29 H29 . . 120.1 ?
C31 C30 C35 . . 119.9(3) ?
C31 C30 P1 . . 118.2(2) ?
C35 C30 P1 . . 121.4(2) ?
C32 C31 C30 . . 119.9(3) ?
C32 C31 H31 . . 120.1 ?
C30 C31 H31 . . 120.1 ?
C31 C32 C33 . . 119.8(4) ?
C31 C32 H32 . . 120.1 ?
C33 C32 H32 . . 120.1 ?
C34 C33 C32 . . 120.3(4) ?
C34 C33 H33 . . 119.8 ?
C32 C33 H33 . . 119.8 ?
C33 C34 C35 . . 120.2(3) ?
C33 C34 H34 . . 119.9 ?
C35 C34 H34 . . 119.9 ?
C34 C35 C30 . . 119.8(3) ?
C34 C35 H35 . . 120.1 ?
C30 C35 H35 . . 120.1 ?
C41 C36 C37 . . 119.3(3) ?
C41 C36 P1 . . 120.8(3) ?
C37 C36 P1 . . 119.9(2) ?
C38 C37 C36 . . 120.0(3) ?
C38 C37 H37 . . 120.0 ?
C36 C37 H37 . . 120.0 ?
C37 C38 C39 . . 120.2(3) ?
C37 C38 H38 . . 119.9 ?
C39 C38 H38 . . 119.9 ?
C40 C39 C38 . . 119.8(3) ?
C40 C39 H39 . . 120.1 ?
C38 C39 H39 . . 120.1 ?
C39 C40 C41 . . 120.7(3) ?
C39 C40 H40 . . 119.7 ?
C41 C40 H40 . . 119.7 ?
C40 C41 C36 . . 119.9(3) ?
C40 C41 H41 . . 120.0 ?
C36 C41 H41 . . 120.0 ?
F1 F4 B1 2_765 . 117.0(8) ?
F2 B1 F1 . . 117.1(7) ?
F2 B1 F4 . . 106.9(7) ?
F1 B1 F4 . . 109.4(7) ?
F2 B1 F3 . . 105.7(7) ?
F1 B1 F3 . . 106.0(7) ?
F4 B1 F3 . . 111.9(7) ?
B2 F7 B2 . 2 69.8(7) ?
F7 B2 F6 . . 106.5(7) ?
F7 B2 F5 . . 109.5(7) ?
F6 B2 F5 . . 111.6(8) ?
F7 B2 F7 . 2 110.2(7) ?
F6 B2 F7 . 2 108.4(7) ?
F5 B2 F7 . 2 110.6(6) ?
Cl2S C1S Cl1S . . 106.7(6) ?
Cl2S C1S H1SA . . 110.4 ?
Cl1S C1S H1SA . . 110.4 ?
Cl2S C1S H1SB . . 110.4 ?
Cl1S C1S H1SB . . 110.4 ?
H1SA C1S H1SB . . 108.6 ?
Cl2T C1T Cl1T . . 106.1(13) ?
Cl2T C1T H1TA . . 110.5 ?
Cl1T C1T H1TA . . 110.5 ?
Cl2T C1T H1TB . . 110.5 ?
Cl1T C1T H1TB . . 110.5 ?
H1TA C1T H1TB . . 108.7 ?
Cl2U C1U Cl1U . . 106.0(11) ?
Cl2U C1U H1UA . . 110.5 ?
Cl1U C1U H1UA . . 110.5 ?
Cl2U C1U H1UB . . 110.5 ?
Cl1U C1U H1UB . . 110.5 ?
H1UA C1U H1UB . . 108.7 ?

loop_
_geom_bond_atom_site_label_1
_geom_bond_atom_site_label_2
_geom_bond_site_symmetry_2
_geom_bond_distance
_geom_bond_publ_flag
Re1 N1 . 1.708(3) ?
Re1 S3 . 2.2988(8) ?
Re1 S2 . 2.2997(7) ?
Re1 S1 . 2.3712(8) ?
Re1 P1 . 2.4320(7) ?
S1 C3 . 1.814(4) ?
S1 C1 . 1.826(4) ?
S2 C4 . 1.835(3) ?
S3 C2 . 1.831(4) ?
P1 C30 . 1.810(3) ?
P1 C36 . 1.816(3) ?
P1 C24 . 1.820(3) ?
N1 C5 . 1.473(4) ?
C1 C2 . 1.494(6) ?
C1 H1A . 0.99 ?
C1 H1B . 0.99 ?
C2 H2A . 0.99 ?
C2 H2B . 0.99 ?
C3 C4 . 1.511(6) ?
C3 H3A . 0.99 ?
C3 H3B . 0.99 ?
C4 H4A . 0.99 ?
C4 H4B . 0.99 ?
C5 C12 . 1.531(4) ?
C5 C18 . 1.538(4) ?
C5 C6 . 1.543(4) ?
C6 C7 . 1.384(5) ?
C6 C11 . 1.398(4) ?
C7 C8 . 1.387(5) ?
C7 H7 . 0.95 ?
C8 C9 . 1.392(6) ?
C8 H8 . 0.95 ?
C9 C10 . 1.373(6) ?
C9 H9 . 0.95 ?
C10 C11 . 1.394(5) ?
C10 H10 . 0.95 ?
C11 H11 . 0.95 ?
C12 C17 . 1.383(5) ?
C12 C13 . 1.398(4) ?
C13 C14 . 1.392(5) ?
C13 H13 . 0.95 ?
C14 C15 . 1.391(6) ?
C14 H14 . 0.95 ?
C15 C16 . 1.381(6) ?
C15 H15 . 0.95 ?
C16 C17 . 1.409(5) ?
C16 H16 . 0.95 ?
C17 H17 . 0.95 ?
C18 C23 . 1.387(5) ?
C18 C19 . 1.403(5) ?
C19 C20 . 1.387(5) ?
C19 H19 . 0.95 ?
C20 C21 . 1.384(8) ?
C20 H20 . 0.95 ?
C21 C22 . 1.371(8) ?
C21 H21 . 0.95 ?
C22 C23 . 1.417(6) ?
C22 H22 . 0.95 ?
C23 H23 . 0.95 ?
C24 C25 . 1.393(5) ?
C24 C29 . 1.396(4) ?
C25 C26 . 1.387(5) ?
C25 H25 . 0.95 ?
C26 C27 . 1.386(6) ?
C26 H26 . 0.95 ?
C27 C28 . 1.369(7) ?
C27 H27 . 0.95 ?
C28 C29 . 1.389(6) ?
C28 H28 . 0.95 ?
C29 H29 . 0.95 ?
C30 C31 . 1.392(5) ?
C30 C35 . 1.401(4) ?
C31 C32 . 1.387(5) ?
C31 H31 . 0.95 ?
C32 C33 . 1.398(6) ?
C32 H32 . 0.95 ?
C33 C34 . 1.378(6) ?
C33 H33 . 0.95 ?
C34 C35 . 1.387(5) ?
C34 H34 . 0.95 ?
C35 H35 . 0.95 ?
C36 C41 . 1.392(4) ?
C36 C37 . 1.404(5) ?
C37 C38 . 1.388(5) ?
C37 H37 . 0.95 ?
C38 C39 . 1.388(5) ?
C38 H38 . 0.95 ?
C39 C40 . 1.379(6) ?
C39 H39 . 0.95 ?
C40 C41 . 1.390(5) ?
C40 H40 . 0.95 ?
C41 H41 . 0.95 ?
F1 B1 . 1.382(9) ?
F2 B1 . 1.343(9) ?
F3 B1 . 1.400(9) ?
F4 B1 . 1.388(9) ?
F5 B2 . 1.386(9) ?
F6 B2 . 1.383(9) ?
F7 B2 . 1.320(9) ?
F7 B2 2 1.418(9) ?
Cl1S C1S . 1.865(11) ?
Cl2S C1S . 1.675(10) ?
C1S H1SA . 0.99 ?
C1S H1SB . 0.99 ?
Cl1T C1T . 1.768(14) ?
Cl2T C1T . 1.713(14) ?
C1T H1TA . 0.99 ?
C1T H1TB . 0.99 ?
Cl1U C1U . 1.772(14) ?
Cl2U C1U . 1.712(14) ?
C1U H1UA . 0.99 ?
C1U H1UB . 0.99 ?

loop_
_geom_torsion_atom_site_label_1
_geom_torsion_atom_site_label_2
_geom_torsion_atom_site_label_3
_geom_torsion_atom_site_label_4
_geom_torsion_site_symmetry_1
_geom_torsion_site_symmetry_2
_geom_torsion_site_symmetry_3
_geom_torsion_site_symmetry_4
_geom_torsion
_geom_torsion_publ_flag
C3 S1 C1 C2 . . . . 155.8(3) ?
Re1 S1 C1 C2 . . . . 43.9(3) ?
S1 C1 C2 S3 . . . . -55.1(3) ?
Re1 S3 C2 C1 . . . . 40.7(3) ?
C1 S1 C3 C4 . . . . -150.4(3) ?
Re1 S1 C3 C4 . . . . -39.2(3) ?
S1 C3 C4 S2 . . . . 54.7(3) ?
Re1 S2 C4 C3 . . . . -44.9(3) ?
N1 C5 C6 C7 . . . . 37.9(4) ?
C12 C5 C6 C7 . . . . 154.1(3) ?
C18 C5 C6 C7 . . . . -77.3(4) ?
N1 C5 C6 C11 . . . . -142.5(3) ?
C12 C5 C6 C11 . . . . -26.4(4) ?
C18 C5 C6 C11 . . . . 102.2(3) ?
C11 C6 C7 C8 . . . . 1.7(6) ?
C5 C6 C7 C8 . . . . -178.8(4) ?
C6 C7 C8 C9 . . . . 0.3(8) ?
C7 C8 C9 C10 . . . . -1.8(9) ?
C8 C9 C10 C11 . . . . 1.2(8) ?
C9 C10 C11 C6 . . . . 0.8(7) ?
C7 C6 C11 C10 . . . . -2.2(6) ?
C5 C6 C11 C10 . . . . 178.3(3) ?
N1 C5 C12 C17 . . . . -137.2(3) ?
C18 C5 C12 C17 . . . . -20.9(4) ?
C6 C5 C12 C17 . . . . 107.3(3) ?
N1 C5 C12 C13 . . . . 48.8(3) ?
C18 C5 C12 C13 . . . . 165.1(3) ?
C6 C5 C12 C13 . . . . -66.7(3) ?
C17 C12 C13 C14 . . . . 0.3(4) ?
C5 C12 C13 C14 . . . . 174.5(3) ?
C12 C13 C14 C15 . . . . 1.0(5) ?
C13 C14 C15 C16 . . . . -1.3(5) ?
C14 C15 C16 C17 . . . . 0.4(6) ?
C13 C12 C17 C16 . . . . -1.2(5) ?
C5 C12 C17 C16 . . . . -175.1(3) ?
C15 C16 C17 C12 . . . . 0.8(5) ?
N1 C5 C18 C23 . . . . -110.9(3) ?
C12 C5 C18 C23 . . . . 131.4(3) ?
C6 C5 C18 C23 . . . . 5.1(4) ?
N1 C5 C18 C19 . . . . 64.3(4) ?
C12 C5 C18 C19 . . . . -53.4(4) ?
C6 C5 C18 C19 . . . . -179.7(3) ?
C23 C18 C19 C20 . . . . 1.3(6) ?
C5 C18 C19 C20 . . . . -174.1(3) ?
C18 C19 C20 C21 . . . . 0.6(7) ?
C19 C20 C21 C22 . . . . -2.1(7) ?
C20 C21 C22 C23 . . . . 1.8(6) ?
C19 C18 C23 C22 . . . . -1.6(5) ?
C5 C18 C23 C22 . . . . 173.6(3) ?
C21 C22 C23 C18 . . . . 0.0(6) ?
C30 P1 C24 C25 . . . . -162.5(3) ?
C36 P1 C24 C25 . . . . 86.8(3) ?
Re1 P1 C24 C25 . . . . -34.8(3) ?
C30 P1 C24 C29 . . . . 21.4(3) ?
C36 P1 C24 C29 . . . . -89.3(3) ?
Re1 P1 C24 C29 . . . . 149.1(2) ?
C29 C24 C25 C26 . . . . -0.5(5) ?
P1 C24 C25 C26 . . . . -176.6(3) ?
C24 C25 C26 C27 . . . . 0.5(6) ?
C25 C26 C27 C28 . . . . 0.4(6) ?
C26 C27 C28 C29 . . . . -1.4(7) ?
C27 C28 C29 C24 . . . . 1.3(6) ?
C25 C24 C29 C28 . . . . -0.4(5) ?
P1 C24 C29 C28 . . . . 175.8(3) ?
C36 P1 C30 C31 . . . . -171.7(3) ?
C24 P1 C30 C31 . . . . 78.2(3) ?
Re1 P1 C30 C31 . . . . -50.8(4) ?
C36 P1 C30 C35 . . . . 16.1(4) ?
C24 P1 C30 C35 . . . . -93.9(3) ?
Re1 P1 C30 C35 . . . . 137.0(3) ?
C35 C30 C31 C32 . . . . 0.1(7) ?
P1 C30 C31 C32 . . . . -172.2(4) ?
C30 C31 C32 C33 . . . . -0.6(8) ?
C31 C32 C33 C34 . . . . 0.3(9) ?
C32 C33 C34 C35 . . . . 0.6(9) ?
C33 C34 C35 C30 . . . . -1.2(7) ?
C31 C30 C35 C34 . . . . 0.8(6) ?
P1 C30 C35 C34 . . . . 172.9(3) ?
C30 P1 C36 C41 . . . . -113.3(3) ?
C24 P1 C36 C41 . . . . -4.6(3) ?
Re1 P1 C36 C41 . . . . 122.1(2) ?
C30 P1 C36 C37 . . . . 68.0(3) ?
C24 P1 C36 C37 . . . . 176.7(2) ?
Re1 P1 C36 C37 . . . . -56.6(3) ?
C41 C36 C37 C38 . . . . 1.1(5) ?
P1 C36 C37 C38 . . . . 179.9(2) ?
C36 C37 C38 C39 . . . . 0.0(5) ?
C37 C38 C39 C40 . . . . -1.1(5) ?
C38 C39 C40 C41 . . . . 1.2(5) ?
C39 C40 C41 C36 . . . . -0.1(5) ?
C37 C36 C41 C40 . . . . -1.1(5) ?
P1 C36 C41 C40 . . . . -179.8(2) ?
F1 F4 B1 F2 2_765 . . . 102.9(9) ?
F1 F4 B1 F1 2_765 . . . -24.7(11) ?
F1 F4 B1 F3 2_765 . . . -141.8(8) ?
B2 F7 B2 F6 2 . . . -117.3(9) ?
B2 F7 B2 F5 2 . . . 121.9(9) ?
B2 F7 B2 F7 2 . . 2 0.0000(10) ?
